data_2017007
loop_
_publ_author_name
'Smith, Graham'
'Wermuth, Urs D.'
'White, Jonathan M.'

_publ_section_title
;
 Zero-, one- and two-dimensional hydrogen-bonded structures in the 1:1
 proton-transfer compounds of 4,5-dichlorophthalic acid with the
 monocyclic heteroaromatic Lewis bases 2-aminopyrimidine, nicotinamide
 and isonicotinamide
;
_journal_coeditor_code GD3270
_journal_issue 3
_journal_name_full 'Acta Crystallographica Section C'
_journal_page_first o103
_journal_page_last o107
_journal_paper_doi 10.1107/S0108270109004405
_journal_volume 65
_journal_year 2009
_chemical_formula_iupac 'C6 H7 N2 O +, C8 H3 Cl2 O4 -, C9 H6 Cl2 O4'
_chemical_formula_moiety 'C6 H7 N2 O +, C8 H3 Cl2 O4 -, C9 H6 Cl2 O4'
_chemical_formula_sum 'C23 H16 Cl4 N2 O9'
_chemical_formula_weight 606.18
_chemical_melting_point_gt 433
_chemical_melting_point_lt 434
_chemical_name_common
;
isonicotinamidinium hydrogen 4,5-dichlorophthalate
methyl 4,5-dichlorophthalic acid adduct
;
_chemical_name_systematic
;
4-(aminocarbonyl)pyridinium 2-carboxy-4,5-dichlorobenzoate--
methyl 2-carboxy-4,5-dichlorobenzoate (1/1)
;
_space_group_IT_number 9
_symmetry_cell_setting monoclinic
_symmetry_space_group_name_Hall 'C -2yc'
_symmetry_space_group_name_H-M 'C 1 c 1'
_atom_sites_solution_hydrogens geom
_atom_sites_solution_primary direct
_atom_sites_solution_secondary difmap
_audit_creation_method SHELXL97
_cell_angle_alpha 90
_cell_angle_beta 122.509(3)
_cell_angle_gamma 90
_cell_formula_units_Z 4
_cell_length_a 11.9645(4)
_cell_length_b 26.1393(6)
_cell_length_c 9.3213(3)
_cell_measurement_reflns_used 2767
_cell_measurement_temperature 130(2)
_cell_measurement_theta_max 72.46
_cell_measurement_theta_min 3.38
_cell_volume 2458.39(15)
_computing_cell_refinement
;
CrysAlis RED (Oxford Diffraction, 2008)
;
_computing_data_collection
;
CrysAlis CCD (Oxford Diffraction, 2008)
;
_computing_data_reduction 'CrysAlis RED (Oxford Diffraction, 2008)'
_computing_molecular_graphics 'PLATON (Spek, 2009)'
_computing_publication_material 'PLATON (Spek, 2009)'
_computing_structure_refinement 'SHELXL97 (Sheldrick, 2008)'
_computing_structure_solution 'SHELXS97 (Sheldrick, 2008)'
_diffrn_ambient_temperature 130(2)
_diffrn_measured_fraction_theta_full 0.989
_diffrn_measured_fraction_theta_max 0.957
_diffrn_measurement_device_type 'Oxford Diffraction Gemini-S Ultra CCD-detector diffractometer'
_diffrn_measurement_method ' \w scans'
_diffrn_radiation_monochromator graphite
_diffrn_radiation_source 'Enhance (Cu) X-ray source'
_diffrn_radiation_type CuK\a
_diffrn_radiation_wavelength 1.54178
_diffrn_reflns_av_R_equivalents 0.0450
_diffrn_reflns_av_sigmaI/netI 0.0496
_diffrn_reflns_limit_h_max 12
_diffrn_reflns_limit_h_min -14
_diffrn_reflns_limit_k_max 31
_diffrn_reflns_limit_k_min -31
_diffrn_reflns_limit_l_max 11
_diffrn_reflns_limit_l_min -11
_diffrn_reflns_number 6097
_diffrn_reflns_reduction_process
;
?
;
_diffrn_reflns_theta_full 67.68
_diffrn_reflns_theta_max 72.89
_diffrn_reflns_theta_min 3.38
_diffrn_standards_decay_% 0
_exptl_absorpt_coefficient_mu 4.901
_exptl_absorpt_correction_T_max 0.710
_exptl_absorpt_correction_T_min 0.454
_exptl_absorpt_correction_type multi-scan
_exptl_absorpt_process_details '(SADABS; Sheldrick, 1996)'
_exptl_crystal_colour colourless
_exptl_crystal_density_diffrn 1.638
_exptl_crystal_density_method 'not measured'
_exptl_crystal_description needle
_exptl_crystal_F_000 1232
_exptl_crystal_size_max 0.560
_exptl_crystal_size_mid 0.140
_exptl_crystal_size_min 0.070
_refine_diff_density_max 0.323
_refine_diff_density_min -0.429
_refine_ls_abs_structure_details 'Flack (1983); 576 Friedel pairs'
_refine_ls_abs_structure_Flack 0.03(2)
_refine_ls_extinction_method none
_refine_ls_goodness_of_fit_ref 0.966
_refine_ls_hydrogen_treatment mixed
_refine_ls_matrix_type full
_refine_ls_number_parameters 363
_refine_ls_number_reflns 3034
_refine_ls_number_restraints 1
_refine_ls_restrained_S_all 0.965
_refine_ls_R_factor_all 0.0525
_refine_ls_R_factor_gt 0.0464
_refine_ls_shift/su_max 0.002
_refine_ls_shift/su_mean 0.000
_refine_ls_structure_factor_coef Fsqd
_refine_ls_weighting_details 'CALC W=1/[\S^2^(FO^2^)+(0.0961P)^2^] WHERE P=(FO^2^+2FC^2^)/3'
_refine_ls_weighting_scheme calc
_refine_ls_wR_factor_gt 0.1230
_refine_ls_wR_factor_ref 0.1280
_reflns_number_gt 2530
_reflns_number_total 3034
_reflns_threshold_expression 'I>2\s(I) '
_cod_data_source_file gd3270.cif
_cod_data_source_block III
_cod_original_sg_symbol_H-M 'C c'
_cod_database_code 2017007

loop_
_symmetry_equiv_pos_site_id
_symmetry_equiv_pos_as_xyz
1 x,y,z
2 x,-y,1/2+z
3 1/2+x,1/2+y,z
4 1/2+x,1/2-y,1/2+z

loop_
_atom_site_aniso_label
_atom_site_aniso_U_11
_atom_site_aniso_U_22
_atom_site_aniso_U_33
_atom_site_aniso_U_12
_atom_site_aniso_U_13
_atom_site_aniso_U_23
Cl4B 0.0431(9) 0.0857(13) 0.0363(9) 0.0031(9) 0.0301(8) 0.0013(8)
Cl5B 0.0485(9) 0.0561(9) 0.0511(10) 0.0015(8) 0.0323(8) -0.0179(8)
O11B 0.049(3) 0.031(2) 0.041(3) -0.0035(18) 0.034(2) -0.0061(17)
O12B 0.048(3) 0.033(2) 0.038(2) -0.0038(19) 0.031(2) -0.0064(18)
O21B 0.038(2) 0.0294(19) 0.045(3) 0.0034(17) 0.025(2) -0.0007(17)
O22B 0.055(3) 0.037(2) 0.057(3) -0.012(2) 0.037(3) -0.010(2)
C1B 0.024(3) 0.037(3) 0.023(3) -0.004(2) 0.012(3) -0.002(2)
C2B 0.026(3) 0.035(3) 0.028(3) -0.001(2) 0.013(3) -0.003(2)
C3B 0.029(3) 0.049(3) 0.031(3) 0.000(3) 0.017(3) 0.006(3)
C4B 0.033(4) 0.058(4) 0.029(3) 0.001(3) 0.023(3) -0.006(3)
C5B 0.029(3) 0.046(3) 0.024(3) -0.003(3) 0.014(3) -0.009(3)
C6B 0.034(3) 0.037(3) 0.026(3) 0.001(3) 0.017(3) -0.001(2)
C11B 0.031(3) 0.028(3) 0.028(3) 0.003(2) 0.018(3) -0.002(2)
C21B 0.036(3) 0.034(3) 0.030(3) -0.005(3) 0.020(3) 0.001(2)
C22B 0.064(5) 0.036(3) 0.057(5) 0.003(3) 0.044(4) -0.007(3)
Cl4 0.0536(9) 0.0247(5) 0.0425(8) -0.0001(6) 0.0320(7) -0.0062(6)
Cl5 0.0405(8) 0.0353(6) 0.0356(8) 0.0019(6) 0.0277(7) -0.0019(6)
O11 0.060(3) 0.028(2) 0.055(3) -0.009(2) 0.043(3) -0.0082(19)
O12 0.157(7) 0.027(2) 0.153(7) -0.017(3) 0.143(6) -0.019(3)
O21 0.113(5) 0.029(2) 0.101(5) -0.010(3) 0.096(4) -0.011(3)
O22 0.058(3) 0.0252(18) 0.053(3) -0.0009(19) 0.043(3) -0.0009(19)
C1 0.036(3) 0.025(3) 0.022(3) 0.003(2) 0.015(3) 0.000(2)
C2 0.032(3) 0.022(2) 0.024(3) 0.004(2) 0.015(3) 0.010(2)
C3 0.029(3) 0.022(2) 0.033(3) -0.002(2) 0.018(3) -0.002(2)
C4 0.029(3) 0.021(2) 0.024(3) 0.004(2) 0.012(2) 0.002(2)
C5 0.028(3) 0.029(3) 0.026(3) 0.003(2) 0.017(3) 0.002(2)
C6 0.031(3) 0.023(2) 0.024(3) 0.000(2) 0.016(2) -0.001(2)
C11 0.054(4) 0.023(3) 0.045(4) 0.000(3) 0.036(3) 0.002(2)
C21 0.040(3) 0.022(2) 0.035(3) 0.005(2) 0.024(3) 0.003(2)
O41A 0.048(3) 0.0232(19) 0.037(2) -0.0045(18) 0.030(2) -0.0042(16)
N1A 0.030(3) 0.028(2) 0.025(2) -0.002(2) 0.016(2) 0.0011(18)
N41A 0.046(3) 0.023(2) 0.039(3) -0.001(2) 0.031(3) -0.002(2)
C2A 0.033(3) 0.023(2) 0.033(3) -0.002(2) 0.020(3) -0.001(2)
C3A 0.036(3) 0.019(2) 0.028(3) 0.000(2) 0.019(3) 0.001(2)
C4A 0.029(3) 0.023(3) 0.018(3) -0.004(2) 0.012(2) -0.0062(19)
C5A 0.029(3) 0.022(2) 0.030(3) -0.002(2) 0.014(3) 0.000(2)
C6A 0.030(3) 0.026(2) 0.027(3) -0.001(2) 0.017(3) -0.008(2)
C41A 0.029(3) 0.024(2) 0.025(3) 0.001(2) 0.018(2) -0.002(2)

loop_
_atom_site_type_symbol
_atom_site_label
_atom_site_fract_x
_atom_site_fract_y
_atom_site_fract_z
_atom_site_U_iso_or_equiv
_atom_site_thermal_displace_type
_atom_site_calc_flag
_atom_site_refinement_flags
_atom_site_occupancy
Cl Cl4B 0.40099(18) 0.87331(8) 1.1063(2) 0.0506(6) Uani . . 1.000
Cl Cl5B 0.42914(18) 0.97992(7) 0.9639(2) 0.0491(5) Uani . . 1.000
O O11B 0.6757(4) 0.92532(14) 0.6596(5) 0.0354(16) Uani . . 1.000
O O12B 0.5878(5) 0.84818(15) 0.5513(6) 0.0357(14) Uani . . 1.000
O O21B 0.7299(4) 0.78825(14) 0.8452(6) 0.0361(14) Uani . . 1.000
O O22B 0.5392(5) 0.74628(17) 0.7536(7) 0.0462(16) Uani . . 1.000
C C1B 0.5708(6) 0.8805(2) 0.7768(7) 0.0283(17) Uani . . 1.000
C C2B 0.5599(6) 0.8339(2) 0.8391(7) 0.0304(17) Uani . . 1.000
C C3B 0.5061(6) 0.8318(3) 0.9413(8) 0.0359(17) Uani . . 1.000
C C4B 0.4665(6) 0.8773(3) 0.9803(8) 0.037(2) Uani . . 1.000
C C5B 0.4777(6) 0.9236(2) 0.9188(8) 0.0331(17) Uani . . 1.000
C C6B 0.5322(6) 0.9249(2) 0.8184(8) 0.0319(17) Uani . . 1.000
C C11B 0.6144(6) 0.8825(2) 0.6520(8) 0.0279(17) Uani . . 1.000
C C21B 0.6050(6) 0.7844(2) 0.8061(8) 0.0322(17) Uani . . 1.000
C C22B 0.7803(8) 0.7459(2) 0.7948(10) 0.047(3) Uani . . 1.000
Cl Cl4 0.65337(16) 0.50963(5) -0.01060(19) 0.0372(4) Uani . . 1.000
Cl Cl5 0.76492(14) 0.60359(5) -0.11578(17) 0.0335(4) Uani . . 1.000
O O11 0.7303(5) 0.75401(15) 0.2059(6) 0.0416(16) Uani . . 1.000
O O12 0.6159(8) 0.73933(17) 0.3181(10) 0.082(3) Uani . . 1.000
O O21 0.5251(6) 0.66858(16) 0.3856(8) 0.062(2) Uani . . 1.000
O O22 0.4967(5) 0.58620(14) 0.3436(6) 0.0388(15) Uani . . 1.000
C C1 0.6530(6) 0.6691(2) 0.1780(7) 0.0280(17) Uani . . 1.000
C C2 0.5978(6) 0.62739(18) 0.2173(8) 0.0260(16) Uani . . 1.000
C C3 0.6000(6) 0.57945(19) 0.1548(8) 0.0273(16) Uani . . 1.000
C C4 0.6546(6) 0.5706(2) 0.0582(7) 0.0258(16) Uani . . 1.000
C C5 0.7031(6) 0.6118(2) 0.0142(7) 0.0264(17) Uani . . 1.000
C C6 0.7032(6) 0.6601(2) 0.0753(7) 0.0254(16) Uani . . 1.000
C C11 0.6694(7) 0.7242(2) 0.2387(9) 0.036(2) Uani . . 1.000
C C21 0.5363(6) 0.62770(19) 0.3231(8) 0.0304(16) Uani . . 1.000
O O41A 0.7480(4) 0.93127(13) 0.4354(5) 0.0325(14) Uani . . 1.000
N N1A 0.9145(5) 0.91166(17) 0.0534(6) 0.0271(14) Uani . . 1.000
N N41A 0.7358(5) 0.84580(16) 0.3910(6) 0.0319(16) Uani . . 1.000
C C2A 0.8628(6) 0.9520(2) 0.0862(7) 0.0285(16) Uani . . 1.000
C C3A 0.8163(6) 0.94673(19) 0.1918(7) 0.0268(16) Uani . . 1.000
C C4A 0.8217(5) 0.8986(2) 0.2615(6) 0.0237(17) Uani . . 1.000
C C5A 0.8770(6) 0.8581(2) 0.2250(7) 0.0279(16) Uani . . 1.000
C C6A 0.9233(6) 0.8655(2) 0.1183(8) 0.0268(16) Uani . . 1.000
C C41A 0.7642(6) 0.8926(2) 0.3696(7) 0.0242(16) Uani . . 1.000
H H3B 0.49690 0.80000 0.98310 0.0430 Uiso calc R 1.000
H H6B 0.54270 0.95690 0.77830 0.0380 Uiso calc R 1.000
H H11B 0.705(7) 0.927(2) 0.594(9) 0.042(15) Uiso . . 1.000
H H22B 0.76470 0.71370 0.83520 0.0700 Uiso calc R 1.000
H H23B 0.87560 0.75040 0.84480 0.0700 Uiso calc R 1.000
H H24B 0.73450 0.74500 0.67050 0.0700 Uiso calc R 1.000
H H3 0.56240 0.55140 0.17930 0.0330 Uiso calc R 1.000
H H6 0.73850 0.68790 0.04640 0.0300 Uiso calc R 1.000
H H12 0.598(8) 0.714(3) 0.352(9) 0.082(15) Uiso . . 1.000
H H1A 0.945(6) 0.917(2) -0.019(8) 0.034(14) Uiso . . 1.000
H H2A 0.85810 0.98420 0.03630 0.0350 Uiso calc R 1.000
H H3A 0.78100 0.97530 0.21730 0.0320 Uiso calc R 1.000
H H5A 0.88310 0.82530 0.27280 0.0330 Uiso calc R 1.000
H H6A 0.96100 0.83790 0.09210 0.0320 Uiso calc R 1.000
H H41A 0.694(6) 0.841(2) 0.438(7) 0.051(13) Uiso . . 1.000
H H42A 0.742(8) 0.823(3) 0.336(9) 0.061(15) Uiso . . 1.000

loop_
_atom_type_symbol
_atom_type_description
_atom_type_scat_dispersion_real
_atom_type_scat_dispersion_imag
_atom_type_scat_source
C C 0.0181 0.0091 'International Tables Vol C Tables 4.2.6.8 and 6.1.1.4'
H H 0.0000 0.0000 'International Tables Vol C Tables 4.2.6.8 and 6.1.1.4'
N N 0.0311 0.0180 'International Tables Vol C Tables 4.2.6.8 and 6.1.1.4'
O O 0.0492 0.0322 'International Tables Vol C Tables 4.2.6.8 and 6.1.1.4'
Cl Cl 0.3639 0.7018 'International Tables Vol C Tables 4.2.6.8 and 6.1.1.4'

loop_
_geom_angle_atom_site_label_1
_geom_angle_atom_site_label_2
_geom_angle_atom_site_label_3
_geom_angle_site_symmetry_1
_geom_angle_site_symmetry_2
_geom_angle_site_symmetry_3
_geom_angle
_geom_angle_publ_flag
C21B O21B C22B . . . 116.8(5) no
C11B O11B H11B . . . 116(4) no
C11 O12 H12 . . . 107(7) no
C2A N1A C6A . . . 123.0(6) no
C2A N1A H1A . . . 117(3) no
C6A N1A H1A . . . 120(3) no
C41A N41A H42A . . . 118(6) no
H41A N41A H42A . . . 120(7) no
C41A N41A H41A . . . 120(4) no
C6B C1B C11B . . . 119.6(5) no
C2B C1B C11B . . . 120.2(5) no
C2B C1B C6B . . . 120.1(7) no
C3B C2B C21B . . . 116.9(6) no
C1B C2B C3B . . . 119.9(6) no
C1B C2B C21B . . . 123.3(6) no
C2B C3B C4B . . . 119.0(7) no
Cl4B C4B C5B . . . 121.1(6) no
Cl4B C4B C3B . . . 117.7(6) no
C3B C4B C5B . . . 121.1(7) no
C4B C5B C6B . . . 119.0(6) no
Cl5B C5B C6B . . . 118.9(4) no
Cl5B C5B C4B . . . 122.1(6) no
C1B C6B C5B . . . 121.0(5) no
O11B C11B O12B . . . 125.3(7) no
O12B C11B C1B . . . 121.1(6) no
O11B C11B C1B . . . 113.6(5) no
O21B C21B O22B . . . 124.5(6) no
O21B C21B C2B . . . 110.6(5) no
O22B C21B C2B . . . 124.9(8) no
C4B C3B H3B . . . 121.00 no
C2B C3B H3B . . . 121.00 no
C1B C6B H6B . . . 120.00 no
C5B C6B H6B . . . 119.00 no
O21B C22B H24B . . . 110.00 no
O21B C22B H23B . . . 109.00 no
H22B C22B H23B . . . 109.00 no
H23B C22B H24B . . . 109.00 no
H22B C22B H24B . . . 109.00 no
O21B C22B H22B . . . 109.00 no
C2 C1 C6 . . . 118.6(5) no
C2 C1 C11 . . . 128.0(6) no
C6 C1 C11 . . . 113.4(6) no
C1 C2 C21 . . . 128.3(5) no
C3 C2 C21 . . . 113.8(5) no
C1 C2 C3 . . . 117.9(7) no
C2 C3 C4 . . . 123.0(6) no
C3 C4 C5 . . . 118.7(5) no
Cl4 C4 C3 . . . 119.0(5) no
Cl4 C4 C5 . . . 122.2(5) no
C4 C5 C6 . . . 119.7(6) no
Cl5 C5 C6 . . . 119.5(5) no
Cl5 C5 C4 . . . 120.9(4) no
C1 C6 C5 . . . 122.0(6) no
O11 C11 O12 . . . 120.3(6) no
O11 C11 C1 . . . 119.3(7) no
O12 C11 C1 . . . 120.4(7) no
O21 C21 O22 . . . 121.8(7) no
O21 C21 C2 . . . 121.1(6) no
O22 C21 C2 . . . 117.1(5) no
C4 C3 H3 . . . 118.00 no
C2 C3 H3 . . . 119.00 no
C1 C6 H6 . . . 119.00 no
C5 C6 H6 . . . 119.00 no
N1A C2A C3A . . . 120.0(5) no
C2A C3A C4A . . . 119.1(6) no
C3A C4A C5A . . . 118.8(6) no
C5A C4A C41A . . . 122.5(5) no
C3A C4A C41A . . . 118.7(5) no
C4A C5A C6A . . . 119.8(5) no
N1A C6A C5A . . . 119.3(6) no
O41A C41A C4A . . . 119.5(5) no
N41A C41A C4A . . . 116.6(5) no
O41A C41A N41A . . . 123.9(7) no
N1A C2A H2A . . . 120.00 no
C3A C2A H2A . . . 120.00 no
C2A C3A H3A . . . 120.00 no
C4A C3A H3A . . . 120.00 no
C4A C5A H5A . . . 120.00 no
C6A C5A H5A . . . 120.00 no
N1A C6A H6A . . . 120.00 no
C5A C6A H6A . . . 120.00 no

loop_
_geom_bond_atom_site_label_1
_geom_bond_atom_site_label_2
_geom_bond_site_symmetry_1
_geom_bond_site_symmetry_2
_geom_bond_distance
_geom_bond_publ_flag
Cl4B C4B . . 1.730(8) no
Cl5B C5B . . 1.716(6) no
Cl4 C4 . . 1.715(6) no
Cl5 C5 . . 1.739(7) no
O11B C11B . . 1.319(7) no
O12B C11B . . 1.211(7) no
O21B C22B . . 1.454(9) no
O21B C21B . . 1.338(10) no
O22B C21B . . 1.199(8) no
O11B H11B . . 0.85(9) no
O11 C11 . . 1.213(10) no
O12 C11 . . 1.274(13) no
O21 C21 . . 1.258(8) no
O22 C21 . . 1.239(7) no
O12 H12 . . 0.81(8) no
O41A C41A . . 1.250(7) no
N1A C6A . . 1.328(7) no
N1A C2A . . 1.338(8) no
N41A C41A . . 1.313(7) no
N1A H1A . . 0.93(8) no
N41A H41A . . 0.83(7) no
N41A H42A . . 0.82(8) no
C1B C11B . . 1.510(10) no
C1B C6B . . 1.380(9) no
C1B C2B . . 1.385(8) no
C2B C3B . . 1.409(11) no
C2B C21B . . 1.496(8) no
C3B C4B . . 1.399(11) no
C4B C5B . . 1.376(10) no
C5B C6B . . 1.399(11) no
C3B H3B . . 0.9500 no
C6B H6B . . 0.9500 no
C22B H24B . . 0.9800 no
C22B H22B . . 0.9800 no
C22B H23B . . 0.9800 no
C1 C11 . . 1.521(8) no
C1 C6 . . 1.397(10) no
C1 C2 . . 1.421(9) no
C2 C3 . . 1.388(7) no
C2 C21 . . 1.515(11) no
C3 C4 . . 1.387(11) no
C4 C5 . . 1.386(9) no
C5 C6 . . 1.385(8) no
C3 H3 . . 0.9500 no
C6 H6 . . 0.9500 no
C2A C3A . . 1.373(10) no
C3A C4A . . 1.401(7) no
C4A C5A . . 1.384(9) no
C4A C41A . . 1.503(9) no
C5A C6A . . 1.388(10) no
C2A H2A . . 0.9500 no
C3A H3A . . 0.9500 no
C5A H5A . . 0.9500 no
C6A H6A . . 0.9500 no

loop_
_geom_hbond_atom_site_label_D
_geom_hbond_atom_site_label_H
_geom_hbond_atom_site_label_A
_geom_hbond_site_symmetry_A
_geom_hbond_distance_DH
_geom_hbond_distance_HA
_geom_hbond_distance_DA
_geom_hbond_angle_DHA
_geom_hbond_publ_flag
N1A H1A O22 4_564 0.93(8) 1.70(7) 2.620(8) 169(5) yes
O11B H11B O41A . 0.85(9) 1.81(8) 2.661(7) 174(8) yes
O12 H12 O21 . 0.81(8) 1.60(9) 2.394(10) 166(11) yes
N41A H41A O12B . 0.83(7) 2.05(8) 2.866(9) 166(5) yes
N41A H42A O11 . 0.82(8) 2.14(8) 2.935(6) 167(10) yes
C2A H2A O41A 2_574 0.95 2.48 3.331(6) 149 no
C3 H3 O22 . 0.95 2.25 2.645(10) 104 yes
C5A H5A O11 . 0.95 2.45 3.191(8) 135 yes
C6 H6 O11 . 0.95 2.32 2.681(7) 102 yes
C6A H6A O21 4_564 0.95 2.43 3.134(10) 131 yes
C6A H6A O22B 4_564 0.95 2.54 3.189(7) 125 yes

loop_
_geom_torsion_atom_site_label_1
_geom_torsion_atom_site_label_2
_geom_torsion_atom_site_label_3
_geom_torsion_atom_site_label_4
_geom_torsion_site_symmetry_1
_geom_torsion_site_symmetry_2
_geom_torsion_site_symmetry_3
_geom_torsion_site_symmetry_4
_geom_torsion
_geom_torsion_publ_flag
C22B O21B C21B O22B . . . . 10.2(9) no
C22B O21B C21B C2B . . . . -170.6(5) no
C2A N1A C6A C5A . . . . 0.1(10) no
C6A N1A C2A C3A . . . . 0.3(10) no
C6B C1B C2B C21B . . . . -177.3(6) no
C6B C1B C2B C3B . . . . 1.7(10) no
C2B C1B C6B C5B . . . . -2.1(10) no
C11B C1B C6B C5B . . . . 173.0(6) no
C11B C1B C2B C21B . . . . 7.7(10) no
C2B C1B C11B O12B . . . . 31.6(10) no
C6B C1B C11B O11B . . . . 33.3(9) no
C6B C1B C11B O12B . . . . -143.4(7) no
C11B C1B C2B C3B . . . . -173.4(6) no
C2B C1B C11B O11B . . . . -151.7(6) no
C21B C2B C3B C4B . . . . 178.0(6) no
C1B C2B C21B O21B . . . . 51.4(8) no
C3B C2B C21B O21B . . . . -127.6(6) no
C3B C2B C21B O22B . . . . 51.7(9) no
C1B C2B C3B C4B . . . . -1.0(10) no
C1B C2B C21B O22B . . . . -129.3(8) no
C2B C3B C4B Cl4B . . . . -179.9(5) no
C2B C3B C4B C5B . . . . 0.9(10) no
Cl4B C4B C5B C6B . . . . 179.6(5) no
C3B C4B C5B Cl5B . . . . 179.7(6) no
C3B C4B C5B C6B . . . . -1.3(11) no
Cl4B C4B C5B Cl5B . . . . 0.5(9) no
Cl5B C5B C6B C1B . . . . -179.0(5) no
C4B C5B C6B C1B . . . . 1.9(10) no
C6 C1 C2 C3 . . . . 1.7(9) no
C11 C1 C2 C21 . . . . 2.8(12) no
C6 C1 C2 C21 . . . . -179.2(6) no
C11 C1 C6 C5 . . . . 176.9(6) no
C2 C1 C11 O11 . . . . 173.0(7) no
C2 C1 C11 O12 . . . . -9.4(12) no
C6 C1 C11 O11 . . . . -5.1(10) no
C11 C1 C2 C3 . . . . -176.3(7) no
C6 C1 C11 O12 . . . . 172.5(7) no
C2 C1 C6 C5 . . . . -1.4(10) no
C21 C2 C3 C4 . . . . -178.6(6) no
C1 C2 C21 O21 . . . . 2.2(11) no
C3 C2 C21 O21 . . . . -178.6(7) no
C3 C2 C21 O22 . . . . 0.7(9) no
C1 C2 C3 C4 . . . . 0.7(10) no
C1 C2 C21 O22 . . . . -178.5(7) no
C2 C3 C4 Cl4 . . . . 179.3(5) no
C2 C3 C4 C5 . . . . -3.5(10) no
Cl4 C4 C5 C6 . . . . -179.2(5) no
Cl4 C4 C5 Cl5 . . . . 0.4(8) no
C3 C4 C5 Cl5 . . . . -176.7(5) no
C3 C4 C5 C6 . . . . 3.7(10) no
C4 C5 C6 C1 . . . . -1.4(10) no
Cl5 C5 C6 C1 . . . . 179.0(5) no
N1A C2A C3A C4A . . . . -1.1(9) no
C2A C3A C4A C5A . . . . 1.6(9) no
C2A C3A C4A C41A . . . . -176.9(6) no
C41A C4A C5A C6A . . . . 177.2(6) no
C3A C4A C41A O41A . . . . -20.4(9) no
C3A C4A C41A N41A . . . . 160.7(6) no
C5A C4A C41A O41A . . . . 161.2(6) no
C5A C4A C41A N41A . . . . -17.7(9) no
C3A C4A C5A C6A . . . . -1.3(9) no
C4A C5A C6A N1A . . . . 0.4(10) no

loop_
_cod_related_entry_id
_cod_related_entry_database
_cod_related_entry_code
1 ChemSpider 30654146
